data_1534552
loop_
_publ_author_name
'Li, Y.-H.'
'Ye, Q.'
'Tang, Y.-Z.'
'Xiong, R.-G.'

_publ_section_title
;
 Crystal structure of the
 bis(zinc(II)-hydroxide-(mue-perchlorate)-triaqua) complex
;
_journal_name_full 'Zeitschrift fuer Anorganische und Allgemeine Chemie'
_journal_page_first 1553
_journal_page_last 1554
_journal_volume 630
_journal_year 2004
_chemical_formula_sum 'Cl2 H14 O16 Zn2'
_chemical_name_systematic '(((Zn (O H) (H2 O)3))2 (Cl O4)2)'
_space_group_IT_number 14
_symmetry_space_group_name_Hall '-P 2ybc'
_symmetry_space_group_name_H-M 'P 1 21/c 1'
_cell_angle_alpha 90
_cell_angle_beta 126.438
_cell_angle_gamma 90
_cell_formula_units_Z 2
_cell_length_a 5.9031
_cell_length_b 13.5404
_cell_length_c 9.7932
_cell_volume 629.742
_citation_journal_id_ASTM ZAACAB
_cod_data_source_file Li_ZAACAB_2004_1535.cif
_cod_data_source_block H14Cl2O16Zn2
_cod_original_cell_volume 629.7415
_cod_original_formula_sum 'H14 Cl2 O16 Zn2'
_cod_database_code 1534552

loop_
_symmetry_equiv_pos_as_xyz
x,y,z
-x,y+1/2,-z+1/2
-x,-y,-z
x,-y-1/2,z-1/2

loop_
_atom_site_label
_atom_site_type_symbol
_atom_site_fract_x
_atom_site_fract_y
_atom_site_fract_z
_atom_site_occupancy
_atom_site_U_iso_or_equiv
H4 H+1 -0.371 -0.105 0.461 1 0.0
Zn1 Zn+2 -0.15001 -0.10348 0.2818 1 0.0
O4 O-2 -0.2464 0.04838 0.2569 1 0.0
Cl1 Cl+7 -0.37057 0.10746 0.32425 1 0.0
H2 H+1 -0.164 -0.335 0.301 1 0.0
O1 O-2 0.0085 -0.07591 0.1453 1 0.0
O7 O-2 -0.3098 0.21154 0.3213 1 0.0
H7 H+1 -0.414 -0.166 0.396 1 0.0
H6 H+1 -0.63 -0.107 -0.055 1 0.0
O8 O-2 -0.6785 0.09171 0.2169 1 0.0
O2 O-2 -0.5536 -0.1263 0.0597 1 0.0
O5 O-2 -0.0382 -0.24898 0.2842 1 0.0
O3 O-2 -0.3142 -0.1409 0.4149 1 0.0
H1 H+1 -0.0642 -0.0422 0.0596 1 0.0
H5 H+1 -0.612 -0.171 0.059 1 0.0
H3 H+1 0.016 -0.254 0.238 1 0.0
O6 O-2 -0.2532 0.07377 0.4982 1 0.0
